data_2002455
loop_
_publ_author_name
'Lang, C'
'Mueller-Buschbaum, Hk'

_publ_section_title
;
Ba9 Ir(9-x) Mn(x) O27 (x= 5.8) - Ein neuer Stoff mit rhomboedrischer 9L-
Perowskit-Stapelvariante
;
_journal_name_full 'Journal of the Less-Common Metals'
_journal_page_first 301
_journal_page_last 306
_journal_paper_doi 10.1016/0022-5088(90)90185-M
_journal_volume 157
_journal_year 1990
_chemical_formula_structural 'Ba9 Ir3.2 Mn5.8 O27'
_chemical_formula_sum 'Ba9 Ir3.2 Mn5.8 O27'
_chemical_name_systematic
;
Barium iridium manganese oxide (9/3.2/5.8/27)
;
_space_group_IT_number 166
_symmetry_cell_setting trigonal
_symmetry_space_group_name_Hall '-R 3 2"'
_symmetry_space_group_name_H-M 'R -3 m :H'
_cell_angle_alpha 90
_cell_angle_beta 90
_cell_angle_gamma 120
_cell_formula_units_Z 1
_cell_length_a 5.709(1)
_cell_length_b 5.709(1)
_cell_length_c 21.31898(1100)
_cell_volume 601.8
_refine_ls_R_factor_all 0.063
_cod_original_sg_symbol_H-M 'R -3 m H'
_cod_database_code 2002455

loop_
_symmetry_equiv_pos_as_xyz
x,y,z
-y,x-y,z
y-x,-x,z
-y,-x,z
x,x-y,z
y-x,y,z
-x,-y,-z
y,y-x,-z
x-y,x,-z
y,x,-z
-x,y-x,-z
x-y,-y,-z
1/3+x,2/3+y,2/3+z
2/3+x,1/3+y,1/3+z
1/3-y,2/3+x-y,2/3+z
2/3-y,1/3+x-y,1/3+z
1/3-x+y,2/3-x,2/3+z
2/3-x+y,1/3-x,1/3+z
1/3-y,2/3-x,2/3+z
2/3-y,1/3-x,1/3+z
1/3+x,2/3+x-y,2/3+z
2/3+x,1/3+x-y,1/3+z
1/3-x+y,2/3+y,2/3+z
2/3-x+y,1/3+y,1/3+z
1/3-x,2/3-y,2/3-z
2/3-x,1/3-y,1/3-z
1/3+y,2/3-x+y,2/3-z
2/3+y,1/3-x+y,1/3-z
1/3+x-y,2/3+x,2/3-z
2/3+x-y,1/3+x,1/3-z
1/3+y,2/3+x,2/3-z
2/3+y,1/3+x,1/3-z
1/3-x,2/3-x+y,2/3-z
2/3-x,1/3-x+y,1/3-z
1/3+x-y,2/3-y,2/3-z
2/3+x-y,1/3-y,1/3-z

loop_
_atom_site_aniso_label
_atom_site_aniso_U_11
_atom_site_aniso_U_12
_atom_site_aniso_U_13
_atom_site_aniso_U_22
_atom_site_aniso_U_23
_atom_site_aniso_U_33
Ba1 0.0077(3) 0.0038(2) 0. 0.0077(3) 0. 0.0121(5)
Ba2 0.0074(2) 0.0037(1) 0. 0.0074(2) 0. 0.0103(4)
Ir1 0.0058(5) 0.0029(2) 0. 0.0058(5) 0. 0.0076(7)
Mn1 0.0058(5) 0.0029(2) 0. 0.0058(5) 0. 0.0076(7)
Ir2 0.0055(3) 0.0028(1) 0. 0.0055(3) 0. 0.0066(4)
Mn2 0.0055(3) 0.0028(1) 0. 0.0055(3) 0. 0.0066(4)
O1 0.010(2) 0.007(3) 0.009(6) 0.010(2) -0.009(6) 0.015(3)
O2 0.016(4) 0.007(2) 0.003(2) 0.013(5) 0.007(4) 0.016(4)

loop_
_atom_site_label
_atom_site_type_symbol
_atom_site_symmetry_multiplicity
_atom_site_Wyckoff_symbol
_atom_site_fract_x
_atom_site_fract_y
_atom_site_fract_z
_atom_site_occupancy
_atom_site_attached_hydrogens
_atom_site_calc_flag
Ba1 Ba2+ 3 a 0. 0. 0. 1. 0 d
Ba2 Ba2+ 6 c 0. 0. 0.2189(1) 1. 0 d
Ir1 Ir3+ 3 b 0. 0. 0.5 0.267 0 d
Mn1 Mn5+ 3 b 0. 0. 0.5 0.733 0 d
Ir2 Ir3+ 6 c 0. 0. 0.3830(1) 0.4 0 d
Mn2 Mn5+ 6 c 0. 0. 0.3830(1) 0.6 0 d
O1 O2- 18 h 0.151(1) 0.849(1) 0.5584(4) 1. 0 d
O2 O2- 9 e 0.5 0. 0. 1. 0 d

loop_
_atom_type_symbol
_atom_type_oxidation_number
Ba2+ 2.000
Ir3+ 3.000
Mn5+ 4.550
O2- -2.000
